data_4038003
loop_
_publ_author_name
'Duong, Adam'
'Levesque, Alexandre'
'Homand, Clara'
'Maris, Thierry'
'Wuest, James D.'

_publ_section_title
;
 Controlling Molecular Organization by Using Phenyl Embraces of Multiple
 Trityl Groups.
;
_journal_name_full 'The Journal of organic chemistry'
_journal_paper_doi 10.1021/acs.joc.9b02974
_journal_year 2020
_chemical_formula_moiety 'C104 H76 N4 Pd, 2(B F4)'
_chemical_formula_sum 'C104 H76 B2 F8 N4 Pd'
_chemical_formula_weight 1661.70
_space_group_crystal_system monoclinic
_space_group_IT_number 14
_space_group_name_Hall '-P 2yn'
_space_group_name_H-M_alt 'P 1 21/n 1'
_atom_sites_solution_hydrogens geom
_audit_creation_date 2015-11-24
_audit_creation_method
;
Olex2 1.2
(compiled 2015.09.30 svn.r3233 for OlexSys, GUI svn.r5103)
;
_cell_angle_alpha 90
_cell_angle_beta 94.308(3)
_cell_angle_gamma 90
_cell_formula_units_Z 2
_cell_length_a 14.6049(8)
_cell_length_b 15.0018(8)
_cell_length_c 19.0646(11)
_cell_measurement_reflns_used 8469
_cell_measurement_temperature 150
_cell_measurement_theta_max 64.641
_cell_measurement_theta_min 3.682
_cell_volume 4165.2(4)
_computing_cell_refinement 'SAINT v7.60A (Bruker, 2009)'
_computing_data_collection 'APEX2 v2.1-0 (Bruker AXS, 2006a)'
_computing_data_reduction 'SAINT v7.60A (Bruker, 2009)'
_computing_molecular_graphics 'Olex2 (Dolomanov et al., 2009)'
_computing_publication_material 'Olex2 (Dolomanov et al., 2009)'
_computing_structure_refinement 'XL (Sheldrick, 2008)'
_computing_structure_solution 'SHELXS97 (Sheldrick, 2008)'
_diffrn_ambient_temperature 150
_diffrn_detector_area_resol_mean 8.3
_diffrn_measured_fraction_theta_full 0.998
_diffrn_measured_fraction_theta_max 0.994
_diffrn_measurement_device_type 'Bruker Microstar'
_diffrn_measurement_method \w
_diffrn_radiation_type CuK\a
_diffrn_radiation_wavelength 1.54178
_diffrn_reflns_av_R_equivalents 0.0954
_diffrn_reflns_av_unetI/netI 0.0499
_diffrn_reflns_Laue_measured_fraction_full 0.998
_diffrn_reflns_Laue_measured_fraction_max 0.994
_diffrn_reflns_limit_h_max 17
_diffrn_reflns_limit_h_min -17
_diffrn_reflns_limit_k_max 14
_diffrn_reflns_limit_k_min -18
_diffrn_reflns_limit_l_max 22
_diffrn_reflns_limit_l_min -22
_diffrn_reflns_number 63059
_diffrn_reflns_point_group_measured_fraction_full 0.998
_diffrn_reflns_point_group_measured_fraction_max 0.994
_diffrn_reflns_theta_full 67.679
_diffrn_reflns_theta_max 68.098
_diffrn_reflns_theta_min 3.682
_diffrn_source 'Bruker Microstar Rotating Anode Generator'
_exptl_absorpt_coefficient_mu 2.370
_exptl_absorpt_correction_T_max 0.7000
_exptl_absorpt_correction_T_min 0.5208
_exptl_absorpt_correction_type multi-scan
_exptl_absorpt_process_details
;
SADABS-2008/1 (Bruker,2008) was used for absorption correction.
wR2(int) was 0.1078 before and 0.0880 after correction.
The Ratio of minimum to maximum transmission is 0.7440.
The \l/2 correction factor is Not present.
;
_exptl_crystal_colour Colorless
_exptl_crystal_density_diffrn 1.325
_exptl_crystal_density_method 'not measured'
_exptl_crystal_description block
_exptl_crystal_F_000 1712
_exptl_crystal_size_max 0.12
_exptl_crystal_size_mid 0.1
_exptl_crystal_size_min 0.05
_refine_diff_density_max 0.792
_refine_diff_density_min -0.419
_refine_diff_density_rms 0.080
_refine_ls_extinction_method none
_refine_ls_goodness_of_fit_ref 1.047
_refine_ls_hydrogen_treatment constr
_refine_ls_matrix_type full
_refine_ls_number_parameters 538
_refine_ls_number_reflns 7548
_refine_ls_number_restraints 0
_refine_ls_restrained_S_all 1.047
_refine_ls_R_factor_all 0.0670
_refine_ls_R_factor_gt 0.0457
_refine_ls_shift/su_max 0.000
_refine_ls_shift/su_mean 0.000
_refine_ls_structure_factor_coef Fsqd
_refine_ls_weighting_details 'w=1/[\s^2^(Fo^2^)+(0.0693P)^2^+1.2186P] where P=(Fo^2^+2Fc^2^)/3'
_refine_ls_weighting_scheme calc
_refine_ls_wR_factor_gt 0.1134
_refine_ls_wR_factor_ref 0.1273
_reflns_Friedel_coverage 0.000
_reflns_number_gt 5706
_reflns_number_total 7548
_reflns_threshold_expression 'I > 2\s(I)'
_cod_data_source_file jo9b02974_si_007.cif
_cod_data_source_block adam05
_cod_database_code 4038003
_shelx_space_group_comment
;
The symmetry employed for this shelxl refinement is uniquely defined
by the following loop, which should always be used as a source of
symmetry information in preference to the above space-group names.
They are only intended as comments.
;
_olex2_refinement_description
;
1. Fixed Uiso
 At 1.2 times of:
  All C(H) groups
2.a Aromatic/amide H refined with riding coordinates:
 C1(H1), C2(H2), C3(H3), C5(H5), C10(H10), C11(H11), C12(H12), C13(H13),
 C14(H14), C16(H16), C17(H17), C18(H18), C19(H19), C20(H20), C22(H22), C23(H23),
  C24(H24), C25(H25), C26(H26), C29(H29), C30(H30), C31(H31), C33(H33),
 C38(H38), C39(H39), C40(H40), C41(H41), C42(H42), C44(H44), C45(H45), C46(H46),
  C47(H47), C48(H48), C50(H50), C51(H51), C52(H52), C53(H53), C54(H54)
;
_shelx_shelxl_version_number 2014/7
_olex2_submission_special_instructions 'No special instructions were received'

loop_
_space_group_symop_operation_xyz
'x, y, z'
'-x+1/2, y+1/2, -z+1/2'
'-x, -y, -z'
'x-1/2, -y-1/2, z-1/2'

loop_
_atom_site_label
_atom_site_type_symbol
_atom_site_fract_x
_atom_site_fract_y
_atom_site_fract_z
_atom_site_U_iso_or_equiv
_atom_site_adp_type
_atom_site_occupancy
_atom_site_site_symmetry_order
_atom_site_calc_flag
_atom_site_refinement_flags_posn
_atom_site_refinement_flags_adp
_atom_site_refinement_flags_occupancy
_atom_site_disorder_assembly
_atom_site_disorder_group
B1 B 0.0154(3) 0.2667(2) 0.1145(2) 0.0470(8) Uani 1 1 d . . . . .
C1 C -0.1180(2) 0.6111(2) 0.08489(17) 0.0463(7) Uani 1 1 d . . . . .
H1 H -0.1232 0.6478 0.0441 0.056 Uiso 1 1 calc R . . . .
C2 C -0.1688(2) 0.6307(2) 0.14027(19) 0.0532(8) Uani 1 1 d . . . . .
H2 H -0.2087 0.6808 0.1379 0.064 Uiso 1 1 calc R . . . .
C3 C -0.1622(2) 0.5778(2) 0.19960(18) 0.0508(8) Uani 1 1 d . . . . .
H3 H -0.1978 0.5909 0.2380 0.061 Uiso 1 1 calc R . . . .
C4 C -0.1029(2) 0.50517(19) 0.20260(17) 0.0429(7) Uani 1 1 d . . . . .
C5 C -0.0525(2) 0.48949(19) 0.14478(16) 0.0421(7) Uani 1 1 d . . . . .
H5 H -0.0109 0.4408 0.1462 0.051 Uiso 1 1 calc R . . . .
C6 C -0.0928(2) 0.4456(2) 0.26157(17) 0.0457(7) Uani 1 1 d . . . . .
C7 C -0.0843(2) 0.3924(2) 0.30796(18) 0.0463(7) Uani 1 1 d . . . . .
C8 C -0.0727(2) 0.3302(2) 0.36818(18) 0.0489(8) Uani 1 1 d . . . . .
C9 C -0.0748(2) 0.2321(2) 0.3421(2) 0.0542(8) Uani 1 1 d . . . . .
C10 C -0.0929(3) 0.2102(2) 0.2728(2) 0.0636(10) Uani 1 1 d . . . . .
H10 H -0.1031 0.2564 0.2390 0.076 Uiso 1 1 calc R . . . .
C11 C -0.0968(3) 0.1213(3) 0.2504(3) 0.0802(13) Uani 1 1 d . . . . .
H11 H -0.1082 0.1071 0.2020 0.096 Uiso 1 1 calc R . . . .
C12 C -0.0836(3) 0.0549(3) 0.3000(4) 0.0919(17) Uani 1 1 d . . . . .
H12 H -0.0885 -0.0058 0.2861 0.110 Uiso 1 1 calc R . . . .
C13 C -0.0634(3) 0.0761(3) 0.3697(3) 0.0922(15) Uani 1 1 d . . . . .
H13 H -0.0533 0.0301 0.4036 0.111 Uiso 1 1 calc R . . . .
C14 C -0.0578(3) 0.1630(3) 0.3901(3) 0.0775(12) Uani 1 1 d . . . . .
H14 H -0.0420 0.1768 0.4381 0.093 Uiso 1 1 calc R . . . .
C15 C -0.1530(2) 0.3419(2) 0.41488(17) 0.0497(8) Uani 1 1 d . . . . .
C16 C -0.2333(2) 0.3815(2) 0.38974(19) 0.0540(8) Uani 1 1 d . . . . .
H16 H -0.2378 0.4060 0.3436 0.065 Uiso 1 1 calc R . . . .
C17 C -0.3080(3) 0.3866(3) 0.4301(2) 0.0652(10) Uani 1 1 d . . . . .
H17 H -0.3629 0.4146 0.4114 0.078 Uiso 1 1 calc R . . . .
C18 C -0.3035(3) 0.3522(3) 0.4955(2) 0.0757(11) Uani 1 1 d . . . . .
H18 H -0.3552 0.3552 0.5229 0.091 Uiso 1 1 calc R . . . .
C19 C -0.2243(4) 0.3133(4) 0.5222(3) 0.1002(17) Uani 1 1 d . . . . .
H19 H -0.2204 0.2893 0.5684 0.120 Uiso 1 1 calc R . . . .
C20 C -0.1501(3) 0.3085(4) 0.4823(2) 0.0915(15) Uani 1 1 d . . . . .
H20 H -0.0952 0.2815 0.5018 0.110 Uiso 1 1 calc R . . . .
C21 C 0.0237(2) 0.3516(2) 0.4034(2) 0.0574(9) Uani 1 1 d . . . . .
C22 C 0.0364(3) 0.4002(3) 0.4632(3) 0.0991(17) Uani 1 1 d . . . . .
H22 H -0.0152 0.4194 0.4866 0.119 Uiso 1 1 calc R . . . .
C23 C 0.1252(4) 0.4222(4) 0.4907(4) 0.127(2) Uani 1 1 d . . . . .
H23 H 0.1328 0.4540 0.5338 0.153 Uiso 1 1 calc R . . . .
C24 C 0.2000(3) 0.3995(3) 0.4574(4) 0.1027(18) Uani 1 1 d . . . . .
H24 H 0.2598 0.4162 0.4760 0.123 Uiso 1 1 calc R . . . .
C25 C 0.1879(3) 0.3529(3) 0.3975(3) 0.0827(14) Uani 1 1 d . . . . .
H25 H 0.2400 0.3368 0.3733 0.099 Uiso 1 1 calc R . . . .
C26 C 0.1010(2) 0.3274(3) 0.3700(2) 0.0687(11) Uani 1 1 d . . . . .
H26 H 0.0945 0.2932 0.3280 0.082 Uiso 1 1 calc R . . . .
C29 C 0.1615(2) 0.6125(2) 0.02536(17) 0.0497(8) Uani 1 1 d . . . . .
H29 H 0.1262 0.6512 -0.0055 0.060 Uiso 1 1 calc R . . . .
C30 C 0.2473(2) 0.6384(2) 0.0515(2) 0.0579(9) Uani 1 1 d . . . . .
H30 H 0.2704 0.6954 0.0399 0.070 Uiso 1 1 calc R . . . .
C31 C 0.2999(2) 0.5822(2) 0.09428(19) 0.0532(8) Uani 1 1 d . . . . .
H31 H 0.3591 0.6002 0.1132 0.064 Uiso 1 1 calc R . . . .
C32 C 0.2659(2) 0.4986(2) 0.10989(16) 0.0442(7) Uani 1 1 d . . . . .
C33 C 0.1771(2) 0.4778(2) 0.08399(16) 0.0417(7) Uani 1 1 d . . . . .
H33 H 0.1515 0.4222 0.0960 0.050 Uiso 1 1 calc R . . . .
C34 C 0.3191(2) 0.4348(2) 0.15138(17) 0.0457(7) Uani 1 1 d . . . . .
C35 C 0.3638(2) 0.3809(2) 0.18451(17) 0.0448(7) Uani 1 1 d . . . . .
C36 C 0.42056(19) 0.31507(19) 0.22571(17) 0.0426(7) Uani 1 1 d . . . . .
C37 C 0.5152(2) 0.3109(2) 0.19519(18) 0.0467(7) Uani 1 1 d . . . . .
C38 C 0.5964(2) 0.3059(2) 0.23712(19) 0.0529(8) Uani 1 1 d . . . . .
H38 H 0.5950 0.3066 0.2869 0.063 Uiso 1 1 calc R . . . .
C39 C 0.6800(2) 0.2998(3) 0.2071(2) 0.0665(10) Uani 1 1 d . . . . .
H39 H 0.7354 0.2976 0.2365 0.080 Uiso 1 1 calc R . . . .
C40 C 0.6834(3) 0.2969(3) 0.1364(2) 0.0800(12) Uani 1 1 d . . . . .
H40 H 0.7407 0.2909 0.1163 0.096 Uiso 1 1 calc R . . . .
C41 C 0.6029(3) 0.3030(4) 0.0936(2) 0.0926(15) Uani 1 1 d . . . . .
H41 H 0.6047 0.3018 0.0440 0.111 Uiso 1 1 calc R . . . .
C42 C 0.5202(3) 0.3107(3) 0.1230(2) 0.0729(12) Uani 1 1 d . . . . .
H42 H 0.4653 0.3161 0.0932 0.088 Uiso 1 1 calc R . . . .
C43 C 0.3716(2) 0.2233(2) 0.21877(17) 0.0457(7) Uani 1 1 d . . . . .
C44 C 0.4198(2) 0.1453(2) 0.2099(2) 0.0650(11) Uani 1 1 d . . . . .
H44 H 0.4843 0.1471 0.2062 0.078 Uiso 1 1 calc R . . . .
C45 C 0.3735(3) 0.0638(2) 0.2063(2) 0.0734(12) Uani 1 1 d . . . . .
H45 H 0.4072 0.0103 0.2015 0.088 Uiso 1 1 calc R . . . .
C46 C 0.2811(3) 0.0598(2) 0.2094(2) 0.0639(10) Uani 1 1 d . . . . .
H46 H 0.2503 0.0040 0.2058 0.077 Uiso 1 1 calc R . . . .
C47 C 0.2318(2) 0.1378(2) 0.21801(18) 0.0531(8) Uani 1 1 d . . . . .
H47 H 0.1672 0.1354 0.2208 0.064 Uiso 1 1 calc R . . . .
C48 C 0.2768(2) 0.2189(2) 0.22247(17) 0.0478(8) Uani 1 1 d . . . . .
H48 H 0.2428 0.2720 0.2281 0.057 Uiso 1 1 calc R . . . .
C49 C 0.42938(19) 0.34480(19) 0.30321(16) 0.0408(7) Uani 1 1 d . . . . .
C50 C 0.4381(2) 0.2838(2) 0.35785(18) 0.0510(8) Uani 1 1 d . . . . .
H50 H 0.4366 0.2218 0.3477 0.061 Uiso 1 1 calc R . . . .
C51 C 0.4490(2) 0.3119(2) 0.4269(2) 0.0583(9) Uani 1 1 d . . . . .
H51 H 0.4565 0.2692 0.4637 0.070 Uiso 1 1 calc R . . . .
C52 C 0.4489(2) 0.4017(2) 0.44292(19) 0.0563(9) Uani 1 1 d . . . . .
H52 H 0.4542 0.4208 0.4906 0.068 Uiso 1 1 calc R . . . .
C53 C 0.4411(2) 0.4630(2) 0.38947(19) 0.0545(8) Uani 1 1 d . . . . .
H53 H 0.4419 0.5249 0.4001 0.065 Uiso 1 1 calc R . . . .
C54 C 0.4322(2) 0.4350(2) 0.32016(18) 0.0475(7) Uani 1 1 d . . . . .
H54 H 0.4279 0.4781 0.2835 0.057 Uiso 1 1 calc R . . . .
F1 F -0.07924(13) 0.28147(14) 0.11393(11) 0.0649(5) Uani 1 1 d . . . . .
F2 F 0.04552(14) 0.31188(13) 0.05593(10) 0.0614(5) Uani 1 1 d . . . . .
F3 F 0.06022(13) 0.30212(13) 0.17395(10) 0.0620(5) Uani 1 1 d . . . . .
F4 F 0.03163(15) 0.17675(12) 0.10928(12) 0.0687(6) Uani 1 1 d . . . . .
N1 N -0.06089(16) 0.54085(16) 0.08728(13) 0.0402(5) Uani 1 1 d . . . . .
N28 N 0.12665(16) 0.53401(17) 0.04257(13) 0.0399(6) Uani 1 1 d . . . . .
Pd1 Pd 0.0000 0.5000 0.0000 0.03862(11) Uani 1 2 d S T P . .

loop_
_atom_site_aniso_label
_atom_site_aniso_U_11
_atom_site_aniso_U_22
_atom_site_aniso_U_33
_atom_site_aniso_U_23
_atom_site_aniso_U_13
_atom_site_aniso_U_12
B1 0.050(2) 0.0378(19) 0.053(2) 0.0027(16) -0.0009(17) 0.0041(15)
C1 0.0450(17) 0.0391(16) 0.0534(19) 0.0039(14) -0.0063(15) 0.0056(13)
C2 0.0525(19) 0.0434(18) 0.063(2) -0.0009(16) 0.0000(16) 0.0117(15)
C3 0.0500(19) 0.0485(18) 0.054(2) -0.0010(15) 0.0072(15) 0.0051(15)
C4 0.0397(15) 0.0374(15) 0.0509(17) 0.0016(14) -0.0013(13) -0.0020(13)
C5 0.0408(15) 0.0357(16) 0.0486(17) 0.0000(13) -0.0048(13) 0.0034(12)
C6 0.0439(17) 0.0426(18) 0.0504(19) -0.0001(15) 0.0031(14) 0.0000(13)
C7 0.0392(16) 0.0436(17) 0.056(2) 0.0011(15) 0.0040(14) 0.0019(13)
C8 0.0439(17) 0.0445(17) 0.058(2) 0.0106(15) 0.0002(15) 0.0040(14)
C9 0.0435(18) 0.0463(18) 0.073(2) 0.0077(17) 0.0084(16) 0.0036(14)
C10 0.064(2) 0.0446(19) 0.084(3) 0.0010(18) 0.013(2) 0.0038(17)
C11 0.083(3) 0.052(2) 0.109(4) -0.014(2) 0.029(3) 0.000(2)
C12 0.069(3) 0.041(2) 0.169(6) -0.003(3) 0.033(3) 0.0019(19)
C13 0.090(3) 0.054(3) 0.132(5) 0.019(3) 0.003(3) 0.003(2)
C14 0.088(3) 0.051(2) 0.093(3) 0.018(2) -0.001(2) 0.000(2)
C15 0.0458(18) 0.0535(19) 0.0491(19) 0.0067(15) -0.0006(15) 0.0002(14)
C16 0.0444(18) 0.063(2) 0.054(2) 0.0004(16) -0.0015(15) -0.0020(15)
C17 0.049(2) 0.071(2) 0.075(3) -0.002(2) 0.0071(19) 0.0029(18)
C18 0.068(3) 0.088(3) 0.074(3) -0.003(2) 0.022(2) -0.007(2)
C19 0.100(4) 0.139(5) 0.064(3) 0.032(3) 0.023(3) 0.029(3)
C20 0.083(3) 0.126(4) 0.066(3) 0.030(3) 0.008(2) 0.037(3)
C21 0.0448(19) 0.050(2) 0.075(2) 0.0150(18) -0.0069(17) 0.0037(15)
C22 0.057(3) 0.097(3) 0.139(5) -0.042(3) -0.020(3) 0.013(2)
C23 0.077(4) 0.115(4) 0.182(6) -0.063(4) -0.042(4) 0.015(3)
C24 0.056(3) 0.072(3) 0.175(6) 0.001(3) -0.032(3) -0.002(2)
C25 0.044(2) 0.078(3) 0.126(4) 0.037(3) 0.002(2) 0.003(2)
C26 0.048(2) 0.070(2) 0.087(3) 0.022(2) 0.0028(19) 0.0051(18)
C29 0.0552(19) 0.0393(17) 0.0523(19) 0.0047(14) -0.0104(15) 0.0051(14)
C30 0.057(2) 0.0429(18) 0.071(2) 0.0085(17) -0.0114(18) -0.0067(15)
C31 0.0425(17) 0.0479(19) 0.067(2) 0.0037(16) -0.0115(16) -0.0054(14)
C32 0.0399(15) 0.0453(16) 0.0462(16) 0.0029(15) -0.0050(13) 0.0049(14)
C33 0.0410(16) 0.0395(16) 0.0431(17) 0.0030(12) -0.0069(13) 0.0029(12)
C34 0.0364(16) 0.0473(17) 0.0517(19) -0.0008(15) -0.0087(14) -0.0017(13)
C35 0.0381(16) 0.0427(17) 0.0514(18) -0.0006(14) -0.0106(14) -0.0020(13)
C36 0.0346(15) 0.0372(16) 0.0538(18) -0.0002(13) -0.0106(13) 0.0022(12)
C37 0.0400(17) 0.0422(17) 0.056(2) -0.0048(14) -0.0070(14) 0.0027(13)
C38 0.0402(17) 0.058(2) 0.059(2) 0.0030(16) -0.0068(15) 0.0029(14)
C39 0.0380(19) 0.081(3) 0.079(3) 0.003(2) -0.0102(18) 0.0018(17)
C40 0.047(2) 0.113(4) 0.081(3) -0.002(3) 0.011(2) 0.011(2)
C41 0.066(3) 0.148(5) 0.064(3) -0.013(3) 0.004(2) 0.018(3)
C42 0.051(2) 0.109(3) 0.058(2) -0.014(2) -0.0079(18) 0.007(2)
C43 0.0411(16) 0.0386(16) 0.0550(19) -0.0052(14) -0.0130(14) 0.0005(13)
C44 0.0411(18) 0.0422(19) 0.109(3) -0.0117(19) -0.0127(19) 0.0032(14)
C45 0.055(2) 0.0399(19) 0.123(4) -0.014(2) -0.015(2) 0.0065(16)
C46 0.060(2) 0.0425(19) 0.086(3) -0.0098(18) -0.0114(19) -0.0083(16)
C47 0.0453(18) 0.054(2) 0.059(2) -0.0006(16) -0.0038(15) -0.0070(15)
C48 0.0443(17) 0.0446(18) 0.0534(19) -0.0009(15) -0.0045(14) 0.0022(14)
C49 0.0318(14) 0.0382(16) 0.0506(18) -0.0010(13) -0.0091(13) 0.0025(12)
C50 0.0503(18) 0.0418(17) 0.058(2) 0.0031(15) -0.0132(15) -0.0003(14)
C51 0.056(2) 0.056(2) 0.060(2) 0.0113(17) -0.0143(17) -0.0093(16)
C52 0.0518(19) 0.062(2) 0.053(2) -0.0057(17) -0.0097(16) -0.0046(16)
C53 0.054(2) 0.0442(17) 0.063(2) -0.0095(17) -0.0105(17) 0.0021(15)
C54 0.0442(17) 0.0402(16) 0.056(2) 0.0007(14) -0.0095(14) 0.0018(13)
F1 0.0504(11) 0.0710(13) 0.0716(13) 0.0090(10) -0.0067(10) 0.0049(9)
F2 0.0714(13) 0.0512(11) 0.0613(12) 0.0052(9) 0.0016(10) -0.0077(9)
F3 0.0596(12) 0.0630(12) 0.0608(12) -0.0066(10) -0.0129(10) 0.0073(9)
F4 0.0840(15) 0.0402(10) 0.0820(15) 0.0025(10) 0.0066(12) 0.0075(10)
N1 0.0397(13) 0.0361(13) 0.0434(14) -0.0010(11) -0.0052(11) 0.0040(11)
N28 0.0391(13) 0.0393(12) 0.0401(14) 0.0015(11) -0.0062(11) 0.0033(11)
Pd1 0.03536(17) 0.03861(17) 0.04038(18) 0.00080(14) -0.00719(12) 0.00546(13)

loop_
_atom_type_symbol
_atom_type_description
_atom_type_scat_dispersion_real
_atom_type_scat_dispersion_imag
_atom_type_scat_source
C C 0.0181 0.0091 'International Tables Vol C Tables 4.2.6.8 and 6.1.1.4'
H H 0.0000 0.0000 'International Tables Vol C Tables 4.2.6.8 and 6.1.1.4'
B B 0.0090 0.0039 'International Tables Vol C Tables 4.2.6.8 and 6.1.1.4'
N N 0.0311 0.0180 'International Tables Vol C Tables 4.2.6.8 and 6.1.1.4'
F F 0.0727 0.0534 'International Tables Vol C Tables 4.2.6.8 and 6.1.1.4'
Pd Pd 0.1215 3.9337 'International Tables Vol C Tables 4.2.6.8 and 6.1.1.4'

loop_
_geom_angle_atom_site_label_1
_geom_angle_atom_site_label_2
_geom_angle_atom_site_label_3
_geom_angle
_geom_angle_site_symmetry_1
_geom_angle_site_symmetry_3
_geom_angle_publ_flag
F1 B1 F2 106.6(3) . . ?
F3 B1 F1 110.8(3) . . ?
F3 B1 F2 108.1(3) . . ?
F3 B1 F4 111.5(3) . . ?
F4 B1 F1 109.3(3) . . ?
F4 B1 F2 110.5(3) . . ?
C2 C1 H1 119.5 . . ?
N1 C1 H1 119.5 . . ?
N1 C1 C2 120.9(3) . . ?
C1 C2 H2 119.9 . . ?
C1 C2 C3 120.1(3) . . ?
C3 C2 H2 119.9 . . ?
C2 C3 H3 120.4 . . ?
C2 C3 C4 119.3(3) . . ?
C4 C3 H3 120.4 . . ?
C3 C4 C6 123.2(3) . . ?
C5 C4 C3 117.7(3) . . ?
C5 C4 C6 119.1(3) . . ?
C4 C5 H5 119.0 . . ?
N1 C5 C4 122.1(3) . . ?
N1 C5 H5 119.0 . . ?
C7 C6 C4 176.3(3) . . ?
C6 C7 C8 177.0(3) . . ?
C7 C8 C9 110.6(3) . . ?
C7 C8 C15 109.3(3) . . ?
C7 C8 C21 104.7(3) . . ?
C15 C8 C9 107.3(3) . . ?
C15 C8 C21 115.8(3) . . ?
C21 C8 C9 109.3(3) . . ?
C10 C9 C8 122.3(3) . . ?
C10 C9 C14 117.9(4) . . ?
C14 C9 C8 119.8(4) . . ?
C9 C10 H10 119.2 . . ?
C9 C10 C11 121.5(4) . . ?
C11 C10 H10 119.2 . . ?
C10 C11 H11 120.6 . . ?
C12 C11 C10 118.7(5) . . ?
C12 C11 H11 120.6 . . ?
C11 C12 H12 119.9 . . ?
C13 C12 C11 120.3(4) . . ?
C13 C12 H12 119.9 . . ?
C12 C13 H13 119.9 . . ?
C14 C13 C12 120.1(5) . . ?
C14 C13 H13 119.9 . . ?
C9 C14 H14 119.3 . . ?
C13 C14 C9 121.4(5) . . ?
C13 C14 H14 119.3 . . ?
C16 C15 C8 121.2(3) . . ?
C16 C15 C20 116.7(3) . . ?
C20 C15 C8 121.9(3) . . ?
C15 C16 H16 119.3 . . ?
C15 C16 C17 121.4(3) . . ?
C17 C16 H16 119.3 . . ?
C16 C17 H17 119.7 . . ?
C18 C17 C16 120.5(4) . . ?
C18 C17 H17 119.7 . . ?
C17 C18 H18 120.3 . . ?
C17 C18 C19 119.4(4) . . ?
C19 C18 H18 120.3 . . ?
C18 C19 H19 120.0 . . ?
C18 C19 C20 120.1(4) . . ?
C20 C19 H19 120.0 . . ?
C15 C20 H20 119.0 . . ?
C19 C20 C15 121.9(4) . . ?
C19 C20 H20 119.0 . . ?
C22 C21 C8 122.6(3) . . ?
C22 C21 C26 117.6(4) . . ?
C26 C21 C8 119.6(4) . . ?
C21 C22 H22 119.8 . . ?
C21 C22 C23 120.4(5) . . ?
C23 C22 H22 119.8 . . ?
C22 C23 H23 119.2 . . ?
C24 C23 C22 121.7(6) . . ?
C24 C23 H23 119.2 . . ?
C23 C24 H24 120.9 . . ?
C25 C24 C23 118.2(5) . . ?
C25 C24 H24 120.9 . . ?
C24 C25 H25 119.2 . . ?
C24 C25 C26 121.5(5) . . ?
C26 C25 H25 119.2 . . ?
C21 C26 C25 120.5(4) . . ?
C21 C26 H26 119.7 . . ?
C25 C26 H26 119.7 . . ?
C30 C29 H29 119.5 . . ?
N28 C29 H29 119.5 . . ?
N28 C29 C30 121.1(3) . . ?
C29 C30 H30 120.0 . . ?
C31 C30 C29 119.9(3) . . ?
C31 C30 H30 120.0 . . ?
C30 C31 H31 120.3 . . ?
C30 C31 C32 119.4(3) . . ?
C32 C31 H31 120.3 . . ?
C31 C32 C34 122.2(3) . . ?
C33 C32 C31 117.8(3) . . ?
C33 C32 C34 120.0(3) . . ?
C32 C33 H33 119.1 . . ?
N28 C33 C32 121.8(3) . . ?
N28 C33 H33 119.1 . . ?
C35 C34 C32 178.5(4) . . ?
C34 C35 C36 179.1(3) . . ?
C35 C36 C37 108.0(3) . . ?
C35 C36 C43 108.1(2) . . ?
C35 C36 C49 108.6(2) . . ?
C37 C36 C43 110.7(2) . . ?
C49 C36 C37 111.2(2) . . ?
C49 C36 C43 110.1(3) . . ?
C38 C37 C36 122.6(3) . . ?
C38 C37 C42 118.0(3) . . ?
C42 C37 C36 119.4(3) . . ?
C37 C38 H38 119.8 . . ?
C37 C38 C39 120.5(3) . . ?
C39 C38 H38 119.8 . . ?
C38 C39 H39 119.6 . . ?
C40 C39 C38 120.8(3) . . ?
C40 C39 H39 119.6 . . ?
C39 C40 H40 120.3 . . ?
C39 C40 C41 119.4(4) . . ?
C41 C40 H40 120.3 . . ?
C40 C41 H41 120.0 . . ?
C42 C41 C40 120.1(4) . . ?
C42 C41 H41 120.0 . . ?
C37 C42 H42 119.4 . . ?
C41 C42 C37 121.2(4) . . ?
C41 C42 H42 119.4 . . ?
C44 C43 C36 121.7(3) . . ?
C44 C43 C48 118.9(3) . . ?
C48 C43 C36 119.5(3) . . ?
C43 C44 H44 120.1 . . ?
C43 C44 C45 119.8(3) . . ?
C45 C44 H44 120.1 . . ?
C44 C45 H45 119.4 . . ?
C46 C45 C44 121.2(3) . . ?
C46 C45 H45 119.4 . . ?
C45 C46 H46 120.2 . . ?
C45 C46 C47 119.5(3) . . ?
C47 C46 H46 120.2 . . ?
C46 C47 H47 120.0 . . ?
C48 C47 C46 120.0(3) . . ?
C48 C47 H47 120.0 . . ?
C43 C48 H48 119.7 . . ?
C47 C48 C43 120.6(3) . . ?
C47 C48 H48 119.7 . . ?
C50 C49 C36 121.8(3) . . ?
C50 C49 C54 117.9(3) . . ?
C54 C49 C36 120.2(3) . . ?
C49 C50 H50 119.6 . . ?
C51 C50 C49 120.9(3) . . ?
C51 C50 H50 119.6 . . ?
C50 C51 H51 119.8 . . ?
C50 C51 C52 120.4(3) . . ?
C52 C51 H51 119.8 . . ?
C51 C52 H52 120.3 . . ?
C53 C52 C51 119.4(3) . . ?
C53 C52 H52 120.3 . . ?
C52 C53 H53 119.9 . . ?
C52 C53 C54 120.2(3) . . ?
C54 C53 H53 119.9 . . ?
C49 C54 H54 119.5 . . ?
C53 C54 C49 121.1(3) . . ?
C53 C54 H54 119.5 . . ?
C1 N1 Pd1 121.1(2) . . ?
C5 N1 C1 119.9(3) . . ?
C5 N1 Pd1 118.50(19) . . ?
C29 N28 C33 119.9(3) . . ?
C29 N28 Pd1 118.5(2) . . ?
C33 N28 Pd1 121.5(2) . . ?
N1 Pd1 N1 180.0 3_565 . ?
N28 Pd1 N1 87.80(10) . 3_565 ?
N28 Pd1 N1 92.20(10) . . ?
N28 Pd1 N1 87.80(10) 3_565 . ?
N28 Pd1 N1 92.20(10) 3_565 3_565 ?
N28 Pd1 N28 180.0 3_565 . ?

loop_
_geom_bond_atom_site_label_1
_geom_bond_atom_site_label_2
_geom_bond_distance
_geom_bond_site_symmetry_2
_geom_bond_publ_flag
B1 F1 1.399(4) . ?
B1 F2 1.405(4) . ?
B1 F3 1.373(4) . ?
B1 F4 1.375(4) . ?
C1 H1 0.9500 . ?
C1 C2 1.367(5) . ?
C1 N1 1.343(4) . ?
C2 H2 0.9500 . ?
C2 C3 1.379(5) . ?
C3 H3 0.9500 . ?
C3 C4 1.391(4) . ?
C4 C5 1.391(5) . ?
C4 C6 1.435(4) . ?
C5 H5 0.9500 . ?
C5 N1 1.338(4) . ?
C6 C7 1.192(4) . ?
C7 C8 1.479(4) . ?
C8 C9 1.552(5) . ?
C8 C15 1.535(5) . ?
C8 C21 1.548(5) . ?
C9 C10 1.369(5) . ?
C9 C14 1.392(5) . ?
C10 H10 0.9500 . ?
C10 C11 1.400(5) . ?
C11 H11 0.9500 . ?
C11 C12 1.377(7) . ?
C12 H12 0.9500 . ?
C12 C13 1.376(7) . ?
C13 H13 0.9500 . ?
C13 C14 1.361(6) . ?
C14 H14 0.9500 . ?
C15 C16 1.369(4) . ?
C15 C20 1.377(5) . ?
C16 H16 0.9500 . ?
C16 C17 1.383(5) . ?
C17 H17 0.9500 . ?
C17 C18 1.348(6) . ?
C18 H18 0.9500 . ?
C18 C19 1.360(6) . ?
C19 H19 0.9500 . ?
C19 C20 1.371(6) . ?
C20 H20 0.9500 . ?
C21 C22 1.355(6) . ?
C21 C26 1.384(5) . ?
C22 H22 0.9500 . ?
C22 C23 1.401(6) . ?
C23 H23 0.9500 . ?
C23 C24 1.348(8) . ?
C24 H24 0.9500 . ?
C24 C25 1.340(7) . ?
C25 H25 0.9500 . ?
C25 C26 1.390(6) . ?
C26 H26 0.9500 . ?
C29 H29 0.9500 . ?
C29 C30 1.370(4) . ?
C29 N28 1.334(4) . ?
C30 H30 0.9500 . ?
C30 C31 1.368(5) . ?
C31 H31 0.9500 . ?
C31 C32 1.389(4) . ?
C32 C33 1.388(4) . ?
C32 C34 1.433(4) . ?
C33 H33 0.9500 . ?
C33 N28 1.338(4) . ?
C34 C35 1.190(4) . ?
C35 C36 1.478(4) . ?
C36 C37 1.541(4) . ?
C36 C43 1.552(4) . ?
C36 C49 1.539(4) . ?
C37 C38 1.381(4) . ?
C37 C42 1.383(5) . ?
C38 H38 0.9500 . ?
C38 C39 1.391(5) . ?
C39 H39 0.9500 . ?
C39 C40 1.353(6) . ?
C40 H40 0.9500 . ?
C40 C41 1.382(6) . ?
C41 H41 0.9500 . ?
C41 C42 1.374(6) . ?
C42 H42 0.9500 . ?
C43 C44 1.384(4) . ?
C43 C48 1.393(4) . ?
C44 H44 0.9500 . ?
C44 C45 1.397(5) . ?
C45 H45 0.9500 . ?
C45 C46 1.356(5) . ?
C46 H46 0.9500 . ?
C46 C47 1.390(5) . ?
C47 H47 0.9500 . ?
C47 C48 1.382(4) . ?
C48 H48 0.9500 . ?
C49 C50 1.385(4) . ?
C49 C54 1.391(4) . ?
C50 H50 0.9500 . ?
C50 C51 1.380(5) . ?
C51 H51 0.9500 . ?
C51 C52 1.381(5) . ?
C52 H52 0.9500 . ?
C52 C53 1.371(5) . ?
C53 H53 0.9500 . ?
C53 C54 1.383(5) . ?
C54 H54 0.9500 . ?
N1 Pd1 2.039(2) . ?
N28 Pd1 2.029(2) . ?
Pd1 N1 2.039(2) 3_565 ?
Pd1 N28 2.029(2) 3_565 ?

loop_
_geom_torsion_atom_site_label_1
_geom_torsion_atom_site_label_2
_geom_torsion_atom_site_label_3
_geom_torsion_atom_site_label_4
_geom_torsion
_geom_torsion_site_symmetry_1
_geom_torsion_site_symmetry_2
_geom_torsion_site_symmetry_3
_geom_torsion_site_symmetry_4
_geom_torsion_publ_flag
C1 C2 C3 C4 0.5(5) . . . . ?
C2 C1 N1 C5 -0.7(4) . . . . ?
C2 C1 N1 Pd1 170.5(2) . . . . ?
C2 C3 C4 C5 0.1(5) . . . . ?
C2 C3 C4 C6 -178.8(3) . . . . ?
C3 C4 C5 N1 -1.1(4) . . . . ?
C4 C5 N1 C1 1.4(4) . . . . ?
C4 C5 N1 Pd1 -170.1(2) . . . . ?
C6 C4 C5 N1 177.9(3) . . . . ?
C7 C8 C9 C10 -5.0(4) . . . . ?
C7 C8 C9 C14 175.0(3) . . . . ?
C7 C8 C15 C16 19.3(4) . . . . ?
C7 C8 C15 C20 -164.7(4) . . . . ?
C7 C8 C21 C22 102.6(4) . . . . ?
C7 C8 C21 C26 -71.5(4) . . . . ?
C8 C9 C10 C11 -178.4(3) . . . . ?
C8 C9 C14 C13 176.8(4) . . . . ?
C8 C15 C16 C17 175.5(3) . . . . ?
C8 C15 C20 C19 -175.1(5) . . . . ?
C8 C21 C22 C23 -176.2(5) . . . . ?
C8 C21 C26 C25 174.3(3) . . . . ?
C9 C8 C15 C16 -100.6(4) . . . . ?
C9 C8 C15 C20 75.4(5) . . . . ?
C9 C8 C21 C22 -139.0(4) . . . . ?
C9 C8 C21 C26 46.9(4) . . . . ?
C9 C10 C11 C12 1.2(6) . . . . ?
C10 C9 C14 C13 -3.2(6) . . . . ?
C10 C11 C12 C13 -2.6(7) . . . . ?
C11 C12 C13 C14 1.1(7) . . . . ?
C12 C13 C14 C9 1.9(7) . . . . ?
C14 C9 C10 C11 1.6(6) . . . . ?
C15 C8 C9 C10 114.0(4) . . . . ?
C15 C8 C9 C14 -66.0(4) . . . . ?
C15 C8 C21 C22 -17.7(5) . . . . ?
C15 C8 C21 C26 168.1(3) . . . . ?
C15 C16 C17 C18 -0.2(6) . . . . ?
C16 C15 C20 C19 1.0(7) . . . . ?
C16 C17 C18 C19 0.8(7) . . . . ?
C17 C18 C19 C20 -0.5(8) . . . . ?
C18 C19 C20 C15 -0.4(9) . . . . ?
C20 C15 C16 C17 -0.7(6) . . . . ?
C21 C8 C9 C10 -119.7(4) . . . . ?
C21 C8 C9 C14 60.3(4) . . . . ?
C21 C8 C15 C16 137.1(3) . . . . ?
C21 C8 C15 C20 -46.9(5) . . . . ?
C21 C22 C23 C24 2.9(10) . . . . ?
C22 C21 C26 C25 -0.1(6) . . . . ?
C22 C23 C24 C25 -1.6(9) . . . . ?
C23 C24 C25 C26 -0.5(8) . . . . ?
C24 C25 C26 C21 1.4(6) . . . . ?
C26 C21 C22 C23 -1.9(8) . . . . ?
C29 C30 C31 C32 1.0(6) . . . . ?
C30 C29 N28 C33 -2.4(5) . . . . ?
C30 C29 N28 Pd1 -178.8(3) . . . . ?
C30 C31 C32 C33 -3.4(5) . . . . ?
C30 C31 C32 C34 176.8(3) . . . . ?
C31 C32 C33 N28 3.1(5) . . . . ?
C32 C33 N28 C29 -0.2(5) . . . . ?
C32 C33 N28 Pd1 176.1(2) . . . . ?
C34 C32 C33 N28 -177.1(3) . . . . ?
C35 C36 C37 C38 138.5(3) . . . . ?
C35 C36 C37 C42 -42.5(4) . . . . ?
C35 C36 C43 C44 138.7(3) . . . . ?
C35 C36 C43 C48 -42.1(4) . . . . ?
C35 C36 C49 C50 148.9(3) . . . . ?
C35 C36 C49 C54 -33.5(4) . . . . ?
C36 C37 C38 C39 178.2(3) . . . . ?
C36 C37 C42 C41 -177.0(4) . . . . ?
C36 C43 C44 C45 177.8(4) . . . . ?
C36 C43 C48 C47 -178.5(3) . . . . ?
C36 C49 C50 C51 177.8(3) . . . . ?
C36 C49 C54 C53 -179.3(3) . . . . ?
C37 C36 C43 C44 20.6(4) . . . . ?
C37 C36 C43 C48 -160.3(3) . . . . ?
C37 C36 C49 C50 -92.3(3) . . . . ?
C37 C36 C49 C54 85.3(3) . . . . ?
C37 C38 C39 C40 -1.3(6) . . . . ?
C38 C37 C42 C41 2.0(6) . . . . ?
C38 C39 C40 C41 2.0(7) . . . . ?
C39 C40 C41 C42 -0.8(8) . . . . ?
C40 C41 C42 C37 -1.3(8) . . . . ?
C42 C37 C38 C39 -0.7(5) . . . . ?
C43 C36 C37 C38 -103.3(3) . . . . ?
C43 C36 C37 C42 75.7(4) . . . . ?
C43 C36 C49 C50 30.7(4) . . . . ?
C43 C36 C49 C54 -151.8(3) . . . . ?
C43 C44 C45 C46 1.8(7) . . . . ?
C44 C43 C48 C47 0.6(5) . . . . ?
C44 C45 C46 C47 -1.5(7) . . . . ?
C45 C46 C47 C48 0.7(6) . . . . ?
C46 C47 C48 C43 -0.3(5) . . . . ?
C48 C43 C44 C45 -1.4(6) . . . . ?
C49 C36 C37 C38 19.4(4) . . . . ?
C49 C36 C37 C42 -161.6(3) . . . . ?
C49 C36 C43 C44 -102.7(4) . . . . ?
C49 C36 C43 C48 76.4(3) . . . . ?
C49 C50 C51 C52 1.7(5) . . . . ?
C50 C49 C54 C53 -1.6(5) . . . . ?
C50 C51 C52 C53 -2.2(5) . . . . ?
C51 C52 C53 C54 0.8(5) . . . . ?
C52 C53 C54 C49 1.1(5) . . . . ?
C54 C49 C50 C51 0.2(5) . . . . ?
N1 C1 C2 C3 -0.3(5) . . . . ?
N28 C29 C30 C31 2.0(6) . . . . ?
